data_1564178
loop_
_publ_author_name
'Wei, Wei'
'Zhang, Kai'
'Wang, Xue-Ting'
'Du, Shao-Wu'

_publ_section_title
;
 Construction of a highly stable lanthanide metal-organic framework for
 effective detection of aryl-organophosphorus flame retardants in
 simulated wastewater and fruit juices
;
_journal_name_full 'Inorganica Chimica Acta'
_journal_page_first 119840
_journal_paper_doi 10.1016/j.ica.2020.119840
_journal_volume 511
_journal_year 2020
_chemical_formula_moiety 'C14 H8 Eu2 N2 O10'
_chemical_formula_sum 'C14 H12 Eu2 N2 O12'
_chemical_formula_weight 704.18
_space_group_crystal_system monoclinic
_space_group_IT_number 14
_space_group_name_Hall '-P 2ybc'
_space_group_name_H-M_alt 'P 1 21/c 1'
_atom_sites_solution_hydrogens geom
_cell_angle_alpha 90
_cell_angle_beta 94.5780(10)
_cell_angle_gamma 90
_cell_formula_units_Z 4
_cell_length_a 7.58520(10)
_cell_length_b 15.4780(3)
_cell_length_c 16.9013(3)
_cell_measurement_reflns_used 8606
_cell_measurement_temperature 100(2)
_cell_measurement_theta_max 27.50
_cell_measurement_theta_min 2.63
_cell_volume 1977.94(6)
_computing_cell_refinement 'SAINT V8.38A (?, 2016)'
_computing_data_reduction 'SAINT V8.38A (?, 2016)'
_computing_molecular_graphics 'Olex2 (Dolomanov et al., 2009)'
_computing_publication_material 'Olex2 (Dolomanov et al., 2009)'
_computing_structure_refinement 'ShelXL (Sheldrick, 2015)'
_computing_structure_solution 'SHELXT 2014/5 (Sheldrick, 2014)'
_diffrn_ambient_temperature 100.05
_diffrn_measured_fraction_theta_full 0.992
_diffrn_measured_fraction_theta_max 0.993
_diffrn_measurement_device_type 'CCD area detector'
_diffrn_measurement_method 'phi and omega scans'
_diffrn_radiation_monochromator graphite
_diffrn_radiation_type MoK\a
_diffrn_radiation_wavelength 0.71073
_diffrn_reflns_av_R_equivalents 0.0367
_diffrn_reflns_av_unetI/netI 0.0322
_diffrn_reflns_Laue_measured_fraction_full 0.992
_diffrn_reflns_Laue_measured_fraction_max 0.993
_diffrn_reflns_limit_h_max 8
_diffrn_reflns_limit_h_min -9
_diffrn_reflns_limit_k_max 20
_diffrn_reflns_limit_k_min -17
_diffrn_reflns_limit_l_max 21
_diffrn_reflns_limit_l_min -21
_diffrn_reflns_number 17302
_diffrn_reflns_point_group_measured_fraction_full 0.992
_diffrn_reflns_point_group_measured_fraction_max 0.993
_diffrn_reflns_theta_full 25.242
_diffrn_reflns_theta_max 27.503
_diffrn_reflns_theta_min 3.313
_exptl_absorpt_coefficient_mu 6.350
_exptl_absorpt_correction_T_max 0.2616
_exptl_absorpt_correction_T_min 0.2083
_exptl_absorpt_correction_type multi-scan
_exptl_absorpt_process_details
;
SADABS-2016/2 (Bruker,2016/2) was used for absorption correction.
wR2(int) was 0.0860 before and 0.0482 after correction.
The Ratio of minimum to maximum transmission is 0.7963.
The \l/2 correction factor is Not present.
;
_exptl_crystal_colour colourless
_exptl_crystal_density_diffrn 2.365
_exptl_crystal_density_meas .
_exptl_crystal_description needlelike
_exptl_crystal_F_000 1328
_exptl_crystal_size_max 0.18
_exptl_crystal_size_mid 0.03
_exptl_crystal_size_min 0.03
_refine_diff_density_max 0.778
_refine_diff_density_min -0.780
_refine_diff_density_rms 0.133
_refine_ls_extinction_coef .
_refine_ls_extinction_method none
_refine_ls_goodness_of_fit_ref 1.094
_refine_ls_hydrogen_treatment constr
_refine_ls_matrix_type full
_refine_ls_number_parameters 253
_refine_ls_number_reflns 4510
_refine_ls_number_restraints 0
_refine_ls_restrained_S_all 1.094
_refine_ls_R_factor_all 0.0239
_refine_ls_R_factor_gt 0.0198
_refine_ls_shift/su_max 0.003
_refine_ls_shift/su_mean 0.000
_refine_ls_structure_factor_coef Fsqd
_refine_ls_weighting_details 'w=1/[\s^2^(Fo^2^)+(0.0111P)^2^+1.0182P] where P=(Fo^2^+2Fc^2^)/3'
_refine_ls_weighting_scheme calc
_refine_ls_wR_factor_gt 0.0374
_refine_ls_wR_factor_ref 0.0421
_reflns_Friedel_coverage 0.000
_reflns_Friedel_fraction_full .
_reflns_Friedel_fraction_max .
_reflns_number_gt 4037
_reflns_number_total 4510
_reflns_threshold_expression 'I > 2\s(I)'
_cod_data_source_file ICA-2020-511-119840.cif
_cod_data_source_block compound2
_cod_depositor_comments
;
The following automatic conversions were performed:

data item '_exptl_absorpt_correction_type' value 'Multi-scan' was
changed to 'multi-scan' in accordance with the built-in table derived
from the CIF Core dictionary named 'cif_core.dic' version 2.4.5 last
updated on 2014-11-21.

Automatic conversion script
Id: cif_fix_values 8369 2020-08-20 11:38:08Z andrius 
;
_cod_database_code 1564178
_shelx_space_group_comment
;
The symmetry employed for this shelxl refinement is uniquely defined
by the following loop, which should always be used as a source of
symmetry information in preference to the above space-group names.
They are only intended as comments.
;
_olex2_refinement_description
;
1. Fixed Uiso
 At 1.2 times of:
  All C(H) groups, All O(H) groups
2.a Ternary CH refined with riding coordinates:
 O1(H1), O2(H2)
2.b Aromatic/amide H refined with riding coordinates:
 C2(H2A), C4(H4), C5(H5), C9(H9), C11(H11), C12(H12)
;

loop_
_space_group_symop_operation_xyz
'x, y, z'
'-x, y+1/2, -z+1/2'
'-x, -y, -z'
'x, -y-1/2, z-1/2'

loop_
_atom_site_label
_atom_site_type_symbol
_atom_site_fract_x
_atom_site_fract_y
_atom_site_fract_z
_atom_site_U_iso_or_equiv
_atom_site_adp_type
_atom_site_occupancy
_atom_site_site_symmetry_order
_atom_site_calc_flag
_atom_site_refinement_flags_posn
_atom_site_refinement_flags_adp
_atom_site_refinement_flags_occupancy
_atom_site_disorder_assembly
_atom_site_disorder_group
Eu1 Eu -0.86606(2) 0.94891(2) 0.59219(2) 0.00691(4) Uani 1 1 d . . . . .
Eu2 Eu -0.62596(2) 1.10270(2) 0.46060(2) 0.00683(5) Uani 1 1 d . . . . .
N1 N -0.8807(4) 1.0563(2) 0.70632(17) 0.0154(6) Uani 1 1 d . . . . .
N2 N -0.5699(4) 1.2158(2) 0.56962(16) 0.0136(6) Uani 1 1 d . . . . .
O1 O -0.5787(3) 1.00917(15) 0.57214(12) 0.0086(5) Uani 1 1 d . . . . .
H1 H -0.531103 1.042088 0.620093 0.010 Uiso 1 1 calc R . . . .
O2 O -0.9070(3) 1.07687(16) 0.51358(12) 0.0089(5) Uani 1 1 d . . . . .
H2 H -0.940007 1.126667 0.547087 0.011 Uiso 1 1 calc R . . . .
O3 O -1.1643(3) 0.98740(17) 0.62678(13) 0.0136(5) Uani 1 1 d . . . . .
O4 O -1.3479(3) 1.06803(19) 0.69409(14) 0.0198(6) Uani 1 1 d . . . . .
O5 O -0.9506(4) 0.80700(19) 0.62923(15) 0.0248(6) Uani 1 1 d . . . . .
O6 O -0.7857(3) 1.23155(17) 0.42828(14) 0.0163(6) Uani 1 1 d . . . . .
O7 O -0.3147(3) 1.13980(17) 0.49470(13) 0.0134(5) Uani 1 1 d . . . . .
O8 O -0.1052(3) 1.20651(19) 0.57356(15) 0.0206(6) Uani 1 1 d . . . . .
O9 O -0.6919(3) 0.90135(18) 0.70786(13) 0.0159(5) Uani 1 1 d . . . . .
O10 O -0.5673(3) 1.14263(19) 0.33122(14) 0.0214(6) Uani 1 1 d . . . . .
C1 C -1.0389(4) 1.0856(2) 0.7252(2) 0.0139(7) Uani 1 1 d . . . . .
C2 C -1.0598(5) 1.1492(3) 0.7810(2) 0.0157(8) Uani 1 1 d . . . . .
H2A H -1.174358 1.169293 0.790851 0.019 Uiso 1 1 calc R . . . .
C3 C -0.9108(5) 1.3168(3) 0.3222(2) 0.0155(8) Uani 1 1 d . . . . .
C4 C -0.7473(5) 1.1496(3) 0.8078(2) 0.0218(9) Uani 1 1 d . . . . .
H4 H -0.643062 1.169256 0.837222 0.026 Uiso 1 1 calc R . . . .
C5 C -0.7381(5) 1.0872(3) 0.7498(2) 0.0201(8) Uani 1 1 d . . . . .
H5 H -0.625120 1.064864 0.740152 0.024 Uiso 1 1 calc R . . . .
C6 C -1.1986(4) 1.0439(3) 0.6793(2) 0.0147(8) Uani 1 1 d . . . . .
C7 C -0.9179(4) 1.2411(2) 0.37956(19) 0.0137(7) Uani 1 1 d . . . . .
C8 C -0.4026(4) 1.2334(2) 0.59637(19) 0.0134(7) Uani 1 1 d . . . . .
C9 C -0.3580(5) 1.2854(3) 0.6614(2) 0.0161(8) Uani 1 1 d . . . . .
H9 H -0.237900 1.298756 0.676792 0.019 Uiso 1 1 calc R . . . .
C10 C -0.5054(4) 0.8179(2) 0.79570(19) 0.0140(7) Uani 1 1 d . . . . .
C11 C -0.6668(5) 1.3024(3) 0.6747(2) 0.0211(9) Uani 1 1 d . . . . .
H11 H -0.762272 1.326015 0.700720 0.025 Uiso 1 1 calc R . . . .
C12 C -0.7002(5) 1.2530(3) 0.6078(2) 0.0194(8) Uani 1 1 d . . . . .
H12 H -0.819380 1.244625 0.587514 0.023 Uiso 1 1 calc R . . . .
C13 C -0.2597(4) 1.1917(3) 0.5510(2) 0.0145(7) Uani 1 1 d . . . . .
C14 C -0.5461(4) 0.8637(2) 0.71818(19) 0.0135(7) Uani 1 1 d . . . . .

loop_
_atom_site_aniso_label
_atom_site_aniso_U_11
_atom_site_aniso_U_22
_atom_site_aniso_U_33
_atom_site_aniso_U_23
_atom_site_aniso_U_13
_atom_site_aniso_U_12
Eu1 0.00591(8) 0.00806(9) 0.00672(8) 0.00050(6) 0.00021(5) 0.00003(6)
Eu2 0.00587(8) 0.00785(9) 0.00678(8) 0.00019(6) 0.00051(5) 0.00009(6)
N1 0.0098(14) 0.0174(18) 0.0189(15) -0.0061(13) -0.0002(11) 0.0008(12)
N2 0.0113(14) 0.0146(18) 0.0143(14) -0.0023(12) -0.0026(11) 0.0022(12)
O1 0.0098(11) 0.0066(13) 0.0090(11) -0.0011(9) -0.0021(8) -0.0017(9)
O2 0.0099(11) 0.0088(13) 0.0076(10) -0.0016(9) -0.0010(8) 0.0000(9)
O3 0.0076(11) 0.0210(16) 0.0124(12) -0.0068(10) 0.0021(9) -0.0014(10)
O4 0.0096(12) 0.0308(18) 0.0192(13) -0.0119(11) 0.0023(9) 0.0001(11)
O5 0.0283(15) 0.0194(17) 0.0249(14) 0.0073(12) -0.0103(11) -0.0100(12)
O6 0.0143(12) 0.0190(16) 0.0153(12) 0.0052(10) -0.0014(9) 0.0043(11)
O7 0.0083(11) 0.0181(15) 0.0143(12) -0.0073(10) 0.0033(9) -0.0014(10)
O8 0.0089(12) 0.0260(17) 0.0270(14) -0.0152(12) 0.0016(10) -0.0004(11)
O9 0.0122(12) 0.0222(16) 0.0132(12) 0.0073(10) 0.0019(9) 0.0010(11)
O10 0.0239(14) 0.0272(18) 0.0150(12) 0.0097(11) 0.0138(10) 0.0091(12)
C1 0.0139(17) 0.012(2) 0.0151(17) 0.0011(14) -0.0042(13) -0.0003(14)
C2 0.0150(17) 0.015(2) 0.0168(17) -0.0017(14) 0.0002(13) 0.0001(15)
C3 0.0151(17) 0.018(2) 0.0141(16) 0.0028(14) 0.0064(13) -0.0007(15)
C4 0.0135(17) 0.027(3) 0.0240(19) -0.0093(17) -0.0005(14) -0.0019(16)
C5 0.0099(16) 0.027(2) 0.0241(19) -0.0086(17) 0.0067(14) -0.0017(16)
C6 0.0107(16) 0.018(2) 0.0143(17) -0.0044(14) -0.0018(13) 0.0011(15)
C7 0.0144(16) 0.014(2) 0.0131(16) 0.0017(14) 0.0046(13) 0.0003(15)
C8 0.0118(16) 0.014(2) 0.0142(16) -0.0017(14) 0.0022(13) -0.0007(14)
C9 0.0135(17) 0.015(2) 0.0187(18) -0.0028(15) -0.0055(13) -0.0038(15)
C10 0.0148(17) 0.016(2) 0.0110(16) 0.0039(14) 0.0019(13) 0.0005(15)
C11 0.0153(18) 0.021(2) 0.026(2) -0.0115(17) 0.0001(15) -0.0003(16)
C12 0.0127(17) 0.024(2) 0.0214(18) -0.0083(16) -0.0016(14) -0.0006(16)
C13 0.0114(16) 0.016(2) 0.0160(17) -0.0058(14) 0.0014(13) -0.0004(14)
C14 0.0169(17) 0.011(2) 0.0118(16) 0.0036(13) -0.0017(13) -0.0040(14)

loop_
_atom_type_symbol
_atom_type_description
_atom_type_scat_dispersion_real
_atom_type_scat_dispersion_imag
_atom_type_scat_source
C C 0.0033 0.0016 'International Tables Vol C Tables 4.2.6.8 and 6.1.1.4'
H H 0.0000 0.0000 'International Tables Vol C Tables 4.2.6.8 and 6.1.1.4'
N N 0.0061 0.0033 'International Tables Vol C Tables 4.2.6.8 and 6.1.1.4'
O O 0.0106 0.0060 'International Tables Vol C Tables 4.2.6.8 and 6.1.1.4'
Eu Eu -0.1578 3.6682 'International Tables Vol C Tables 4.2.6.8 and 6.1.1.4'

loop_
_geom_angle_atom_site_label_1
_geom_angle_atom_site_label_2
_geom_angle_atom_site_label_3
_geom_angle
_geom_angle_site_symmetry_1
_geom_angle_site_symmetry_3
Eu1 Eu1 Eu2 109.777(6) 3_376 3_476
Eu1 Eu1 Eu2 57.940(5) 3_376 3_376
Eu2 Eu1 Eu1 61.698(5) . 3_376
Eu2 Eu1 Eu2 119.638(5) . 3_376
Eu2 Eu1 Eu2 145.007(6) 3_376 3_476
Eu2 Eu1 Eu2 59.731(5) . 3_476
N1 Eu1 Eu1 106.67(7) . 3_376
N1 Eu1 Eu2 113.40(6) . 3_476
N1 Eu1 Eu2 94.91(7) . .
N1 Eu1 Eu2 101.58(6) . 3_376
O1 Eu1 Eu1 98.56(5) . 3_376
O1 Eu1 Eu2 36.97(5) . .
O1 Eu1 Eu2 34.51(6) . 3_476
O1 Eu1 Eu2 156.35(5) . 3_376
O1 Eu1 N1 87.07(8) . .
O1 Eu1 O3 142.89(9) . .
O1 Eu1 O7 65.58(8) . 3_476
O2 Eu1 Eu1 35.62(5) . 3_376
O2 Eu1 Eu1 35.24(6) 3_376 3_376
O2 Eu1 Eu2 87.76(5) . 3_376
O2 Eu1 Eu2 90.96(5) 3_376 .
O2 Eu1 Eu2 34.68(5) 3_376 3_376
O2 Eu1 Eu2 115.21(5) 3_376 3_476
O2 Eu1 Eu2 97.13(5) . 3_476
O2 Eu1 Eu2 37.52(5) . .
O2 Eu1 N1 126.52(8) 3_376 .
O2 Eu1 N1 82.47(9) . .
O2 Eu1 O1 71.43(8) . .
O2 Eu1 O1 123.85(7) 3_376 .
O2 Eu1 O2 70.86(9) . 3_376
O2 Eu1 O3 81.37(8) . .
O2 Eu1 O3 66.44(7) 3_376 .
O2 Eu1 O7 100.46(8) . 3_476
O2 Eu1 O7 82.31(7) 3_376 3_476
O3 Eu1 Eu1 70.24(5) . 3_376
O3 Eu1 Eu2 118.61(6) . .
O3 Eu1 Eu2 177.32(6) . 3_476
O3 Eu1 Eu2 37.37(5) . 3_376
O3 Eu1 N1 64.27(8) . .
O3 Eu1 O7 146.39(7) . 3_476
O5 Eu1 Eu1 116.58(6) . 3_376
O5 Eu1 Eu2 98.65(7) . 3_476
O5 Eu1 Eu2 151.36(7) . .
O5 Eu1 Eu2 66.23(6) . 3_376
O5 Eu1 N1 111.85(10) . .
O5 Eu1 O1 130.98(9) . .
O5 Eu1 O2 151.95(8) . .
O5 Eu1 O2 81.45(8) . 3_376
O5 Eu1 O3 83.62(10) . .
O5 Eu1 O7 79.63(9) . 3_476
O5 Eu1 O9 69.14(9) . .
O7 Eu1 Eu1 91.63(5) 3_476 3_376
O7 Eu1 Eu2 71.97(6) 3_476 .
O7 Eu1 Eu2 109.02(5) 3_476 3_376
O7 Eu1 Eu2 35.99(5) 3_476 3_476
O7 Eu1 N1 149.32(8) 3_476 .
O9 Eu1 Eu1 174.07(7) . 3_376
O9 Eu1 Eu2 125.90(6) . 3_376
O9 Eu1 Eu2 114.26(6) . .
O9 Eu1 Eu2 69.81(6) . 3_476
O9 Eu1 N1 68.72(9) . .
O9 Eu1 O1 77.75(8) . .
O9 Eu1 O2 150.57(9) . 3_376
O9 Eu1 O2 138.54(8) . .
O9 Eu1 O3 109.88(8) . .
O9 Eu1 O7 91.04(8) . 3_476
Eu1 Eu2 Eu1 145.005(6) 3_376 3_476
Eu1 Eu2 Eu1 120.268(5) . 3_476
Eu1 Eu2 Eu1 60.362(5) . 3_376
Eu1 Eu2 Eu2 62.293(5) . 3_476
Eu2 Eu2 Eu1 57.975(5) 3_476 3_476
Eu2 Eu2 Eu1 110.752(7) 3_476 3_376
N2 Eu2 Eu1 113.79(6) . 3_376
N2 Eu2 Eu1 101.19(6) . 3_476
N2 Eu2 Eu1 93.82(7) . .
N2 Eu2 Eu2 105.33(6) . 3_476
O1 Eu2 Eu1 115.72(5) 3_476 3_376
O1 Eu2 Eu1 91.81(5) 3_476 .
O1 Eu2 Eu1 34.52(5) 3_476 3_476
O1 Eu2 Eu1 97.93(5) . 3_376
O1 Eu2 Eu1 37.67(5) . .
O1 Eu2 Eu1 88.33(5) . 3_476
O1 Eu2 Eu2 36.20(5) . 3_476
O1 Eu2 Eu2 35.56(5) 3_476 3_476
O1 Eu2 N2 80.76(9) . .
O1 Eu2 N2 125.67(8) 3_476 .
O1 Eu2 O1 71.76(8) . 3_476
O1 Eu2 O2 71.76(7) . .
O1 Eu2 O3 81.70(8) 3_476 3_376
O1 Eu2 O3 100.17(8) . 3_376
O1 Eu2 O7 66.31(8) 3_476 .
O1 Eu2 O7 82.82(8) . .
O2 Eu2 Eu1 37.16(5) . .
O2 Eu2 Eu1 157.12(6) . 3_476
O2 Eu2 Eu1 34.73(5) . 3_376
O2 Eu2 Eu2 99.33(6) . 3_476
O2 Eu2 N2 86.95(8) . .
O2 Eu2 O1 124.67(8) . 3_476
O2 Eu2 O3 65.66(7) . 3_376
O2 Eu2 O7 144.55(7) . .
O3 Eu2 Eu1 36.46(5) 3_376 3_376
O3 Eu2 Eu1 71.72(6) 3_376 .
O3 Eu2 Eu1 108.56(5) 3_376 3_476
O3 Eu2 Eu2 91.05(6) 3_376 3_476
O3 Eu2 N2 150.25(8) 3_376 .
O6 Eu2 Eu1 69.43(6) . 3_376
O6 Eu2 Eu1 113.53(6) . .
O6 Eu2 Eu1 125.91(6) . 3_476
O6 Eu2 Eu2 173.26(6) . 3_476
O6 Eu2 N2 69.07(9) . .
O6 Eu2 O1 150.88(8) . 3_476
O6 Eu2 O1 137.27(8) . .
O6 Eu2 O2 76.97(8) . .
O6 Eu2 O3 92.49(8) . 3_376
O6 Eu2 O7 108.75(9) . .
O7 Eu2 Eu1 120.26(6) . .
O7 Eu2 Eu1 177.96(6) . 3_376
O7 Eu2 Eu1 36.77(5) . 3_476
O7 Eu2 Eu2 70.95(6) . 3_476
O7 Eu2 N2 64.42(8) . .
O7 Eu2 O3 145.33(8) . 3_376
O10 Eu2 Eu1 95.53(6) . 3_376
O10 Eu2 Eu1 147.25(7) . .
O10 Eu2 Eu1 66.05(6) . 3_476
O10 Eu2 Eu2 114.17(7) . 3_476
O10 Eu2 N2 117.31(10) . .
O10 Eu2 O1 150.36(9) . .
O10 Eu2 O1 78.62(8) . 3_476
O10 Eu2 O2 128.93(8) . .
O10 Eu2 O3 75.90(9) . 3_376
O10 Eu2 O6 72.30(9) . .
O10 Eu2 O7 84.65(8) . .
C1 N1 Eu1 119.5(2) . .
C1 N1 C5 116.4(3) . .
C5 N1 Eu1 124.2(2) . .
C8 N2 Eu2 118.8(2) . .
C8 N2 C12 117.4(3) . .
C12 N2 Eu2 123.4(2) . .
Eu1 O1 H1 110.7 . .
Eu2 O1 Eu1 105.35(8) . .
Eu2 O1 Eu1 110.97(9) 3_476 .
Eu2 O1 Eu2 108.24(8) . 3_476
Eu2 O1 H1 110.7 . .
Eu2 O1 H1 110.7 3_476 .
Eu1 O2 Eu1 109.15(9) . 3_376
Eu1 O2 Eu2 105.32(8) . .
Eu1 O2 H2 110.6 . .
Eu1 O2 H2 110.6 3_376 .
Eu2 O2 Eu1 110.60(8) . 3_376
Eu2 O2 H2 110.6 . .
Eu1 O3 Eu2 106.16(9) . 3_376
C6 O3 Eu1 124.8(2) . .
C6 O3 Eu2 129.1(2) . 3_376
C7 O5 Eu1 138.6(2) 3_376 .
C7 O6 Eu2 128.1(2) . .
Eu2 O7 Eu1 107.23(9) . 3_476
C13 O7 Eu1 128.0(2) . 3_476
C13 O7 Eu2 124.6(2) . .
C14 O9 Eu1 133.1(2) . .
C14 O10 Eu2 142.5(2) 3_476 .
N1 C1 C2 123.7(3) . .
N1 C1 C6 115.1(3) . .
C2 C1 C6 121.2(3) . .
C1 C2 H2A 120.6 . .
C1 C2 C3 118.8(3) . 4_586
C3 C2 H2A 120.6 4_586 .
C2 C3 C4 118.4(3) 4_585 4_585
C2 C3 C7 122.9(3) 4_585 .
C4 C3 C7 118.6(3) 4_585 .
C3 C4 H4 120.5 4_586 .
C5 C4 C3 119.0(3) . 4_586
C5 C4 H4 120.5 . .
N1 C5 C4 123.4(3) . .
N1 C5 H5 118.3 . .
C4 C5 H5 118.3 . .
O3 C6 C1 116.2(3) . .
O4 C6 O3 125.7(3) . .
O4 C6 C1 118.1(3) . .
O5 C7 O6 126.8(3) 3_376 .
O5 C7 C3 116.9(3) 3_376 .
O6 C7 C3 116.2(3) . .
N2 C8 C9 123.5(3) . .
N2 C8 C13 115.9(3) . .
C9 C8 C13 120.6(3) . .
C8 C9 H9 120.8 . .
C8 C9 C10 118.4(3) . 2_456
C10 C9 H9 120.8 2_456 .
C9 C10 C14 120.8(3) 2_446 .
C11 C10 C9 117.8(3) 2_446 2_446
C11 C10 C14 121.4(3) 2_446 .
C10 C11 H11 119.9 2_456 .
C12 C11 C10 120.1(3) . 2_456
C12 C11 H11 119.9 . .
N2 C12 C11 122.5(3) . .
N2 C12 H12 118.7 . .
C11 C12 H12 118.7 . .
O7 C13 C8 115.8(3) . .
O8 C13 O7 126.3(3) . .
O8 C13 C8 117.8(3) . .
O9 C14 C10 117.4(3) . .
O10 C14 O9 126.3(3) 3_476 .
O10 C14 C10 116.3(3) 3_476 .

loop_
_geom_bond_atom_site_label_1
_geom_bond_atom_site_label_2
_geom_bond_distance
_geom_bond_site_symmetry_2
Eu1 Eu1 3.9155(3) 3_376
Eu1 Eu2 3.8179(2) .
Eu1 Eu2 3.9663(2) 3_376
Eu1 Eu2 3.9868(2) 3_476
Eu1 N1 2.556(3) .
Eu1 O1 2.420(2) .
Eu1 O2 2.414(2) 3_376
Eu1 O2 2.391(2) .
Eu1 O3 2.454(2) .
Eu1 O5 2.386(3) .
Eu1 O7 2.499(2) 3_476
Eu1 O9 2.387(2) .
Eu2 Eu2 3.8892(3) 3_476
Eu2 N2 2.552(3) .
Eu2 O1 2.381(2) .
Eu2 O1 2.419(2) 3_476
Eu2 O2 2.411(2) .
Eu2 O3 2.507(2) 3_376
Eu2 O6 2.375(3) .
Eu2 O7 2.453(2) .
Eu2 O10 2.349(2) .
N1 C1 1.345(4) .
N1 C5 1.346(4) .
N2 C8 1.341(4) .
N2 C12 1.351(5) .
O1 H1 1.0000 .
O2 H2 1.0000 .
O3 C6 1.288(4) .
O4 C6 1.237(4) .
O5 C7 1.244(4) 3_376
O6 C7 1.254(4) .
O7 C13 1.289(4) .
O8 C13 1.225(4) .
O9 C14 1.251(4) .
O10 C14 1.249(4) 3_476
C1 C2 1.381(5) .
C1 C6 1.528(5) .
C2 H2A 0.9500 .
C2 C3 1.383(5) 4_586
C3 C4 1.384(5) 4_585
C3 C7 1.524(5) .
C4 H4 0.9500 .
C4 C5 1.382(5) .
C5 H5 0.9500 .
C8 C9 1.383(5) .
C8 C13 1.521(5) .
C9 H9 0.9500 .
C9 C10 1.404(5) 2_456
C10 C11 1.382(5) 2_446
C10 C14 1.499(4) .
C11 H11 0.9500 .
C11 C12 1.372(5) .
C12 H12 0.9500 .
